data_7714405
loop_
_publ_author_name
'Kiseleva, Marina A.'
'Andrei, Churakov'
'Taydakov, Ilya V.'
'Metlin, Mikhail T.'
'Kozyukhin, Sergey'
'Bezzubov, Stanislav'

_publ_section_title
;
 Aggregation-induced emission of cyclometalated rhodium(III) and
 iridium(III) phenylpyridine complexes with ancillary 1,3-diketones
;
_journal_name_full 'Dalton Transactions'
_journal_paper_doi 10.1039/D3DT02651E
_journal_year 2023
_chemical_formula_moiety 'C44 H32 Cl2 N4 Rh2'
_chemical_formula_sum 'C44 H32 Cl2 N4 Rh2'
_chemical_formula_weight 893.45
_space_group_crystal_system monoclinic
_space_group_IT_number 7
_space_group_name_Hall 'P -2yc'
_space_group_name_H-M_alt 'P 1 c 1'
_atom_sites_solution_hydrogens geom
_atom_sites_solution_primary iterative
_audit_creation_date 2021-08-18
_audit_creation_method
;
Olex2 1.3
(compiled Nov 21 2019 18:26:39 for OlexSys, GUI svn.r6003)
;
_audit_update_record
;
2023-06-02 deposited with the CCDC.	2023-11-07 downloaded from the CCDC.
;
_cell_angle_alpha 90
_cell_angle_beta 108.775(2)
_cell_angle_gamma 90
_cell_formula_units_Z 4
_cell_length_a 12.7993(8)
_cell_length_b 17.6551(10)
_cell_length_c 16.4434(10)
_cell_measurement_reflns_used 9874
_cell_measurement_temperature 100(2)
_cell_measurement_theta_max 30.549
_cell_measurement_theta_min 2.615
_cell_volume 3518.0(4)
_computing_cell_refinement 'APEX3 v.2017.3_0 (Bruker AXS, 2017)'
_computing_data_collection 'APEX3 v.2017.3_0 (Bruker AXS, 2017)'
_computing_data_reduction 'SAINT v8.38A (Bruker AXS, 2016)'
_computing_molecular_graphics 'Olex2 1.3 (Dolomanov et al., 2009)'
_computing_publication_material 'Olex2 1.3 (Dolomanov et al., 2009)'
_computing_structure_refinement 'SHELXL 2014/7 (Sheldrick, 2015)'
_computing_structure_solution 'olex2.solve 1.3 (Bourhis et al., 2015)'
_diffrn_ambient_temperature 100.15
_diffrn_detector 'Bruker PHOTON III CMOS'
_diffrn_detector_area_resol_mean 10.4
_diffrn_detector_type 'CMOS sensor'
_diffrn_measured_fraction_theta_full 0.999
_diffrn_measured_fraction_theta_max 0.999
_diffrn_measurement_device '3-circle diffractometer'
_diffrn_measurement_device_type 'Bruker D8 Venture'
_diffrn_measurement_method \w-scan
_diffrn_radiation_monochromator 'focusing mirrors'
_diffrn_radiation_probe x-ray
_diffrn_radiation_type MoK\a
_diffrn_radiation_wavelength 0.71073
_diffrn_reflns_av_R_equivalents 0.0652
_diffrn_reflns_av_unetI/netI 0.0840
_diffrn_reflns_Laue_measured_fraction_full 0.999
_diffrn_reflns_Laue_measured_fraction_max 0.999
_diffrn_reflns_limit_h_max 16
_diffrn_reflns_limit_h_min -16
_diffrn_reflns_limit_k_max 22
_diffrn_reflns_limit_k_min -22
_diffrn_reflns_limit_l_max 21
_diffrn_reflns_limit_l_min -20
_diffrn_reflns_number 29400
_diffrn_reflns_point_group_measured_fraction_full 0.999
_diffrn_reflns_point_group_measured_fraction_max 1.000
_diffrn_reflns_theta_full 25.242
_diffrn_reflns_theta_max 26.997
_diffrn_reflns_theta_min 1.744
_diffrn_source 'microfocus sealed X-ray tube'
_diffrn_source_current 1.4
_diffrn_source_power 0.07
_diffrn_source_type 'Incoatec I\mS microsource'
_diffrn_source_voltage 50.0
_exptl_absorpt_coefficient_mu 1.130
_exptl_absorpt_correction_T_max 0.989
_exptl_absorpt_correction_T_min 0.873
_exptl_absorpt_correction_type multi-scan
_exptl_absorpt_process_details 'SADABS-2016/2 (Bruker,2016/2) was used for absorption correction.'
_exptl_crystal_colour 'light yellow'
_exptl_crystal_colour_modifier light
_exptl_crystal_colour_primary yellow
_exptl_crystal_density_diffrn 1.687
_exptl_crystal_description plate
_exptl_crystal_F_000 1792
_exptl_crystal_size_max 0.12
_exptl_crystal_size_mid 0.1
_exptl_crystal_size_min 0.01
_refine_diff_density_max 1.772
_refine_diff_density_min -2.216
_refine_diff_density_rms 0.171
_refine_ls_abs_structure_details
;
 Refined as an inversion twin.
;
_refine_ls_abs_structure_Flack 0.56(8)
_refine_ls_extinction_method none
_refine_ls_goodness_of_fit_ref 1.373
_refine_ls_hydrogen_treatment constr
_refine_ls_matrix_type full
_refine_ls_number_parameters 914
_refine_ls_number_reflns 14878
_refine_ls_number_restraints 2
_refine_ls_restrained_S_all 1.373
_refine_ls_R_factor_all 0.0986
_refine_ls_R_factor_gt 0.0765
_refine_ls_shift/su_max 0.000
_refine_ls_shift/su_mean 0.000
_refine_ls_structure_factor_coef Fsqd
_refine_ls_weighting_details 'w=1/[\s^2^(Fo^2^)+(0.1000P)^2^] where P=(Fo^2^+2Fc^2^)/3'
_refine_ls_weighting_scheme calc
_refine_ls_wR_factor_gt 0.2100
_refine_ls_wR_factor_ref 0.2214
_reflns_Friedel_coverage 0.997
_reflns_Friedel_fraction_full 1.000
_reflns_Friedel_fraction_max 1.000
_reflns_number_gt 12306
_reflns_number_total 14878
_reflns_threshold_expression 'I > 2\s(I)'
_cod_data_source_file d3dt02651e2.cif
_cod_data_source_block a
_cod_depositor_comments
;
The following automatic conversions were performed:

data item '_diffrn_radiation_probe' value 'X-ray' was changed to
'x-ray' in accordance with the
/home/data/users/saulius/crontab/automatic-downloads/rss-feeds/RSC/lib/dictionaries/cif_core.dic
dictionary named 'cif_core.dic' version 2.4.2 last updated on
2011-04-26.

Automatic conversion script
Id: cif_fix_values 8170 2020-07-09 18:12:32Z antanas 
;
_cod_database_code 7714405
_shelx_shelxl_version_number 2014/7
_shelx_space_group_comment
;
The symmetry employed for this shelxl refinement is uniquely defined
by the following loop, which should always be used as a source of
symmetry information in preference to the above space-group names.
They are only intended as comments.
;
_shelx_estimated_absorpt_t_max 0.989
_shelx_estimated_absorpt_t_min 0.876
_computing.bruker_data_scaling 'SADABS V2012/1 (Bruker AXS Inc.)'

_olex2_refinement_description
;
1. Twinned data refinement
 Scales: 0.44(8)
 0.56(8)
2. Fixed Uiso
 At 1.2 times of:
  All C(H) groups
3. Uiso/Uaniso restraints and constraints
Uanis(C66) = Uanis(C65)
Uanis(C6) = Uanis(C5)
Uanis(C78) = Uanis(C79)
Uanis(C56) = Uanis(C57)
4.a Aromatic/amide H refined with riding coordinates:
 C33(H33), C42(H42), C25(H25), C37(H37), C35(H35), C32(H32), C36(H36),
 C30(H30), C24(H24), C43(H43), C27(H27), C41(H41), C38(H38), C13(H13), C26(H26),
  C20(H20), C22(H22), C8(H8), C16(H16), C44(H44), C11(H11), C31(H31), C5(H5),
 C2(H2), C10(H10), C9(H9), C21(H21), C14(H14), C15(H15), C4(H4), C19(H19),
 C3(H3), C74(H74), C55(H55), C80(H80), C64(H64), C46(H46), C88(H88), C79(H79),
 C75(H75), C77(H77), C81(H81), C58(H58), C60(H60), C76(H76), C57(H57), C59(H59),
  C47(H47), C48(H48), C53(H53), C69(H69), C82(H82), C49(H49), C68(H68),
 C52(H52), C65(H65), C54(H54), C63(H63), C66(H66), C70(H70), C71(H71), C87(H87),
  C85(H85), C86(H86)
;
_olex2_submission_special_instructions 'No special instructions were received'

loop_
_space_group_symop_operation_xyz
'x, y, z'
'x, -y, z+1/2'

loop_
_atom_site_label
_atom_site_type_symbol
_atom_site_fract_x
_atom_site_fract_y
_atom_site_fract_z
_atom_site_U_iso_or_equiv
_atom_site_adp_type
_atom_site_occupancy
_atom_site_site_symmetry_order
_atom_site_calc_flag
_atom_site_refinement_flags_posn
_atom_site_refinement_flags_adp
_atom_site_refinement_flags_occupancy
_atom_site_disorder_assembly
_atom_site_disorder_group
Rh2 Rh -0.34427(8) 0.37967(6) 0.03143(7) 0.0126(3) Uani 1 1 d . . . . .
Rh1 Rh -0.65035(9) 0.37612(6) -0.03033(7) 0.0123(3) Uani 1 1 d . . . . .
Cl1 Cl -0.5030(3) 0.32133(19) -0.0853(3) 0.0157(7) Uani 1 1 d . . . . .
Cl2 Cl -0.4913(3) 0.43593(19) 0.0871(2) 0.0161(7) Uani 1 1 d . . . . .
N4 N -0.3248(11) 0.2848(7) 0.1070(7) 0.017(3) Uani 1 1 d . . . . .
N3 N -0.3441(10) 0.4743(7) -0.0411(8) 0.017(3) Uani 1 1 d . . . . .
N1 N -0.6708(10) 0.4686(7) -0.1081(7) 0.015(2) Uani 1 1 d . . . . .
N2 N -0.6488(11) 0.2822(7) 0.0431(8) 0.018(3) Uani 1 1 d . . . . .
C23 C -0.2311(12) 0.3468(9) -0.0195(9) 0.017(3) Uani 1 1 d . . . . .
C33 C -0.3988(11) 0.5393(7) -0.0397(9) 0.017(3) Uani 1 1 d . . . . .
H33 H -0.4416 0.5434 -0.0022 0.020 Uiso 1 1 calc R U . . .
C39 C -0.1873(14) 0.3646(8) 0.2003(10) 0.020(3) Uani 1 1 d . . . . .
C42 C -0.2867(16) 0.1665(10) 0.2219(11) 0.034(4) Uani 1 1 d . . . . .
H42 H -0.2749 0.1263 0.2622 0.041 Uiso 1 1 calc R U . . .
C34 C -0.2197(12) 0.4142(8) 0.1295(10) 0.017(3) Uani 1 1 d . . . . .
C25 C -0.0908(13) 0.2669(9) -0.0430(10) 0.023(3) Uani 1 1 d . . . . .
H25 H -0.0499 0.2210 -0.0317 0.028 Uiso 1 1 calc R U . . .
C29 C -0.2794(12) 0.4676(8) -0.0923(9) 0.020(3) Uani 1 1 d . . . . .
C37 C -0.0440(13) 0.4489(10) 0.2780(10) 0.029(4) Uani 1 1 d . . . . .
H37 H 0.0145 0.4611 0.3288 0.035 Uiso 1 1 calc R U . . .
C35 C -0.1582(12) 0.4803(8) 0.1353(9) 0.021(3) Uani 1 1 d . . . . .
H35 H -0.1760 0.5143 0.0880 0.025 Uiso 1 1 calc R U . . .
C32 C -0.3942(13) 0.6005(8) -0.0918(10) 0.022(3) Uani 1 1 d . . . . .
H32 H -0.4300 0.6469 -0.0880 0.026 Uiso 1 1 calc R U . . .
C36 C -0.0710(12) 0.4973(9) 0.2092(10) 0.022(3) Uani 1 1 d . . . . .
H36 H -0.0301 0.5427 0.2119 0.026 Uiso 1 1 calc R U . . .
C30 C -0.2780(14) 0.5268(9) -0.1488(10) 0.027(4) Uani 1 1 d . . . . .
H30 H -0.2366 0.5217 -0.1871 0.033 Uiso 1 1 calc R U . . .
C24 C -0.1674(12) 0.2814(8) -0.0021(9) 0.019(3) Uani 1 1 d . . . . .
H24 H -0.1767 0.2461 0.0387 0.023 Uiso 1 1 calc R U . . .
C28 C -0.2145(12) 0.3993(8) -0.0794(9) 0.017(3) Uani 1 1 d . . . . .
C43 C -0.3592(13) 0.1581(9) 0.1408(10) 0.024(3) Uani 1 1 d . . . . .
H43 H -0.3965 0.1114 0.1229 0.029 Uiso 1 1 calc R U . . .
C27 C -0.1354(14) 0.3839(8) -0.1188(11) 0.025(4) Uani 1 1 d . . . . .
H27 H -0.1244 0.4191 -0.1590 0.030 Uiso 1 1 calc R U . . .
C40 C -0.2490(13) 0.2930(8) 0.1859(9) 0.021(3) Uani 1 1 d . . . . .
C41 C -0.2320(15) 0.2329(9) 0.2442(10) 0.028(4) Uani 1 1 d . . . . .
H41 H -0.1812 0.2387 0.3004 0.033 Uiso 1 1 calc R U . . .
C38 C -0.1026(13) 0.3817(9) 0.2733(10) 0.023(3) Uani 1 1 d . . . . .
H38 H -0.0838 0.3478 0.3207 0.027 Uiso 1 1 calc R U . . .
C17 C -0.7789(12) 0.2443(8) -0.0886(9) 0.017(3) Uani 1 1 d . . . . .
C1 C -0.7659(12) 0.4279(9) 0.0064(10) 0.019(3) Uani 1 1 d . . . . .
C13 C -0.8383(11) 0.3410(9) -0.1933(9) 0.019(3) Uani 1 1 d . . . . .
H13 H -0.8347 0.3916 -0.2119 0.022 Uiso 1 1 calc R U . . .
C26 C -0.0729(14) 0.3190(9) -0.1008(10) 0.027(4) Uani 1 1 d . . . . .
H26 H -0.0184 0.3097 -0.1274 0.033 Uiso 1 1 calc R U . . .
C12 C -0.7664(12) 0.3184(7) -0.1148(9) 0.012(3) Uani 1 1 d . . . . .
C18 C -0.7081(12) 0.2239(8) -0.0006(9) 0.018(3) Uani 1 1 d . . . . .
C20 C -0.6426(15) 0.1462(9) 0.1247(11) 0.029(4) Uani 1 1 d . . . . .
H20 H -0.6363 0.0981 0.1517 0.035 Uiso 1 1 calc R U . . .
C22 C -0.5914(13) 0.2758(9) 0.1276(10) 0.023(3) Uani 1 1 d . . . . .
H22 H -0.5517 0.3182 0.1578 0.028 Uiso 1 1 calc R U . . .
C6 C -0.7906(12) 0.5006(8) -0.0289(9) 0.020(2) Uani 1 1 d . . . . .
C8 C -0.7568(13) 0.5889(8) -0.1407(10) 0.022(3) Uani 1 1 d . . . . .
H8 H -0.8013 0.6275 -0.1284 0.027 Uiso 1 1 calc R U . . .
C7 C -0.7382(12) 0.5227(8) -0.0932(9) 0.018(3) Uani 1 1 d . . . . .
C16 C -0.8556(13) 0.1938(9) -0.1434(11) 0.025(3) Uani 1 1 d . . . . .
H16 H -0.8596 0.1427 -0.1265 0.030 Uiso 1 1 calc R U . . .
C44 C -0.3769(12) 0.2195(8) 0.0851(10) 0.019(3) Uani 1 1 d . . . . .
H44 H -0.4285 0.2144 0.0290 0.023 Uiso 1 1 calc R U . . .
C11 C -0.6278(12) 0.4795(8) -0.1719(9) 0.019(3) Uani 1 1 d . . . . .
H11 H -0.5828 0.4409 -0.1834 0.022 Uiso 1 1 calc R U . . .
C31 C -0.3364(13) 0.5922(9) -0.1490(10) 0.025(4) Uani 1 1 d . . . . .
H31 H -0.3369 0.6316 -0.1884 0.031 Uiso 1 1 calc R U . . .
C5 C -0.8666(12) 0.5461(8) -0.0064(9) 0.020(2) Uani 1 1 d . . . . .
H5 H -0.8823 0.5958 -0.0294 0.023 Uiso 1 1 calc R U . . .
C2 C -0.8203(13) 0.4000(10) 0.0606(10) 0.022(3) Uani 1 1 d . . . . .
H2 H -0.8051 0.3504 0.0838 0.026 Uiso 1 1 calc R U . . .
C10 C -0.6461(13) 0.5438(9) -0.2208(10) 0.025(3) Uani 1 1 d . . . . .
H10 H -0.6139 0.5500 -0.2650 0.031 Uiso 1 1 calc R U . . .
C9 C -0.7124(14) 0.5996(9) -0.2046(10) 0.027(4) Uani 1 1 d . . . . .
H9 H -0.7268 0.6449 -0.2376 0.032 Uiso 1 1 calc R U . . .
C21 C -0.5899(14) 0.2085(9) 0.1704(10) 0.026(4) Uani 1 1 d . . . . .
H21 H -0.5533 0.2051 0.2306 0.031 Uiso 1 1 calc R U . . .
C14 C -0.9157(13) 0.2919(9) -0.2458(10) 0.023(3) Uani 1 1 d . . . . .
H14 H -0.9637 0.3088 -0.2998 0.028 Uiso 1 1 calc R U . . .
C15 C -0.9227(13) 0.2186(9) -0.2195(11) 0.027(4) Uani 1 1 d . . . . .
H15 H -0.9756 0.1851 -0.2557 0.032 Uiso 1 1 calc R U . . .
C4 C -0.9186(13) 0.5186(9) 0.0493(9) 0.022(3) Uani 1 1 d . . . . .
H4 H -0.9688 0.5498 0.0659 0.026 Uiso 1 1 calc R U . . .
C19 C -0.7037(14) 0.1544(8) 0.0404(10) 0.026(3) Uani 1 1 d . . . . .
H19 H -0.7436 0.1124 0.0095 0.031 Uiso 1 1 calc R U . . .
C3 C -0.8973(13) 0.4453(9) 0.0808(10) 0.025(4) Uani 1 1 d . . . . .
H3 H -0.9360 0.4258 0.1168 0.030 Uiso 1 1 calc R U . . .
Rh3 Rh 0.34300(8) 0.12054(6) 0.45585(7) 0.0115(3) Uani 1 1 d . . . . .
Rh4 Rh 0.65017(8) 0.12329(6) 0.54462(7) 0.0125(4) Uani 1 1 d . . . . .
Cl3 Cl 0.5018(3) 0.17794(19) 0.4172(2) 0.0151(7) Uani 1 1 d . . . . .
Cl4 Cl 0.4924(3) 0.06220(19) 0.5829(2) 0.0154(7) Uani 1 1 d . . . . .
N6 N 0.3282(10) 0.2156(6) 0.5247(7) 0.014(3) Uani 1 1 d . . . . .
N5 N 0.3433(10) 0.0275(7) 0.3823(8) 0.016(3) Uani 1 1 d . . . . .
N8 N 0.6478(10) 0.2156(7) 0.6201(7) 0.017(3) Uani 1 1 d . . . . .
C74 C 0.7663(15) -0.0845(9) 0.4820(11) 0.031(4) Uani 1 1 d . . . . .
H74 H 0.8150 -0.1220 0.5149 0.037 Uiso 1 1 calc R U . . .
N7 N 0.6728(10) 0.0323(7) 0.4756(8) 0.016(3) Uani 1 1 d . . . . .
C83 C 0.7762(12) 0.2576(8) 0.5542(9) 0.020(3) Uani 1 1 d . . . . .
C67 C 0.7661(13) 0.0708(8) 0.6371(10) 0.020(3) Uani 1 1 d . . . . .
C56 C 0.2200(12) 0.0869(8) 0.4938(9) 0.015(2) Uani 1 1 d . . . . .
C78 C 0.7661(11) 0.1839(8) 0.5180(9) 0.017(2) Uani 1 1 d . . . . .
C55 C 0.3944(11) -0.0385(7) 0.4085(9) 0.015(3) Uani 1 1 d . . . . .
H55 H 0.4309 -0.0455 0.4683 0.018 Uiso 1 1 calc R U . . .
C80 C 0.9115(12) 0.2139(10) 0.4609(9) 0.024(3) Uani 1 1 d . . . . .
H80 H 0.9591 0.1994 0.4297 0.029 Uiso 1 1 calc R U . . .
C64 C 0.3013(13) 0.3321(9) 0.6260(10) 0.025(4) Uani 1 1 d . . . . .
H64 H 0.2932 0.3721 0.6622 0.030 Uiso 1 1 calc R U . . .
C46 C 0.1654(12) 0.2189(8) 0.3361(10) 0.020(3) Uani 1 1 d . . . . .
H46 H 0.1675 0.2503 0.3835 0.024 Uiso 1 1 calc R U . . .
C45 C 0.2323(12) 0.1552(8) 0.3486(10) 0.017(3) Uani 1 1 d . . . . .
C61 C 0.1967(12) 0.1353(8) 0.5530(9) 0.015(3) Uani 1 1 d . . . . .
C72 C 0.7968(12) 0.0002(8) 0.6126(9) 0.019(3) Uani 1 1 d . . . . .
C88 C 0.5939(14) 0.2186(9) 0.6774(9) 0.024(3) Uani 1 1 d . . . . .
H88 H 0.5551 0.1752 0.6864 0.028 Uiso 1 1 calc R U . . .
C79 C 0.8337(11) 0.1616(9) 0.4714(9) 0.017(2) Uani 1 1 d . . . . .
H79 H 0.8278 0.1123 0.4472 0.020 Uiso 1 1 calc R U . . .
C50 C 0.2217(12) 0.1071(8) 0.2772(9) 0.016(3) Uani 1 1 d . . . . .
C75 C 0.7190(15) -0.0941(10) 0.3964(12) 0.034(4) Uani 1 1 d . . . . .
H75 H 0.7355 -0.1381 0.3696 0.041 Uiso 1 1 calc R U . . .
C77 C 0.6260(12) 0.0213(9) 0.3906(9) 0.020(3) Uani 1 1 d . . . . .
H77 H 0.5755 0.0582 0.3584 0.024 Uiso 1 1 calc R U . . .
C81 C 0.9200(13) 0.2859(10) 0.4951(10) 0.029(4) Uani 1 1 d . . . . .
H81 H 0.9728 0.3203 0.4869 0.035 Uiso 1 1 calc R U . . .
C58 C 0.0738(13) 0.0049(9) 0.5046(10) 0.025(4) Uani 1 1 d . . . . .
H58 H 0.0329 -0.0408 0.4888 0.030 Uiso 1 1 calc R U . . .
C60 C 0.1126(14) 0.1182(9) 0.5877(11) 0.028(4) Uani 1 1 d . . . . .
H60 H 0.0981 0.1518 0.6279 0.034 Uiso 1 1 calc R U . . .
C76 C 0.6478(15) -0.0412(9) 0.3478(10) 0.029(4) Uani 1 1 d . . . . .
H76 H 0.6148 -0.0470 0.2875 0.035 Uiso 1 1 calc R U . . .
C57 C 0.1542(11) 0.0219(8) 0.4686(9) 0.015(2) Uani 1 1 d . . . . .
H57 H 0.1653 -0.0107 0.4261 0.019 Uiso 1 1 calc R U . . .
C73 C 0.7442(12) -0.0205(8) 0.5218(10) 0.018(3) Uani 1 1 d . . . . .
C59 C 0.0509(14) 0.0532(10) 0.5640(10) 0.028(4) Uani 1 1 d . . . . .
H59 H -0.0060 0.0415 0.5875 0.034 Uiso 1 1 calc R U . . .
C47 C 0.0954(13) 0.2371(8) 0.2545(10) 0.022(3) Uani 1 1 d . . . . .
H47 H 0.0514 0.2816 0.2459 0.026 Uiso 1 1 calc R U . . .
C48 C 0.0901(13) 0.1902(9) 0.1857(9) 0.022(3) Uani 1 1 d . . . . .
H48 H 0.0434 0.2034 0.1298 0.027 Uiso 1 1 calc R U . . .
C53 C 0.3451(13) -0.0866(8) 0.2674(10) 0.021(3) Uani 1 1 d . . . . .
H53 H 0.3465 -0.1252 0.2275 0.026 Uiso 1 1 calc R U . . .
C69 C 0.8973(13) 0.0504(10) 0.7758(10) 0.028(4) Uani 1 1 d . . . . .
H69 H 0.9314 0.0679 0.8329 0.034 Uiso 1 1 calc R U . . .
C82 C 0.8528(13) 0.3080(9) 0.5409(9) 0.026(3) Uani 1 1 d . . . . .
H82 H 0.8585 0.3578 0.5637 0.031 Uiso 1 1 calc R U . . .
C49 C 0.1506(13) 0.1258(8) 0.1971(10) 0.021(3) Uani 1 1 d . . . . .
H49 H 0.1440 0.0934 0.1496 0.025 Uiso 1 1 calc R U . . .
C68 C 0.8212(13) 0.0957(9) 0.7195(10) 0.022(3) Uani 1 1 d . . . . .
H68 H 0.8060 0.1446 0.7371 0.026 Uiso 1 1 calc R U . . .
C52 C 0.2901(12) -0.0188(8) 0.2396(10) 0.022(3) Uani 1 1 d . . . . .
H52 H 0.2546 -0.0107 0.1799 0.027 Uiso 1 1 calc R U . . .
C62 C 0.2564(12) 0.2060(8) 0.5696(9) 0.018(3) Uani 1 1 d . . . . .
C65 C 0.3687(12) 0.3404(8) 0.5770(9) 0.020(2) Uani 1 1 d . . . . .
H65 H 0.4060 0.3869 0.5766 0.024 Uiso 1 1 calc R U . . .
C84 C 0.7095(12) 0.2738(8) 0.6092(9) 0.018(3) Uani 1 1 d . . . . .
C51 C 0.2865(11) 0.0367(8) 0.2969(8) 0.015(3) Uani 1 1 d . . . . .
C54 C 0.3971(12) -0.0966(8) 0.3537(10) 0.021(3) Uani 1 1 d . . . . .
H54 H 0.4341 -0.1427 0.3751 0.025 Uiso 1 1 calc R U . . .
C63 C 0.2452(14) 0.2647(9) 0.6224(10) 0.027(4) Uani 1 1 d . . . . .
H63 H 0.1983 0.2584 0.6564 0.033 Uiso 1 1 calc R U . . .
C66 C 0.3813(12) 0.2796(8) 0.5277(9) 0.020(2) Uani 1 1 d . . . . .
H66 H 0.4300 0.2844 0.4949 0.024 Uiso 1 1 calc R U . . .
C70 C 0.9263(13) -0.0191(10) 0.7535(11) 0.030(4) Uani 1 1 d . . . . .
H70 H 0.9796 -0.0496 0.7939 0.036 Uiso 1 1 calc R U . . .
C71 C 0.8756(13) -0.0435(9) 0.6705(11) 0.029(4) Uani 1 1 d . . . . .
H71 H 0.8952 -0.0912 0.6530 0.035 Uiso 1 1 calc R U . . .
C87 C 0.5937(15) 0.2845(10) 0.7243(10) 0.030(4) Uani 1 1 d . . . . .
H87 H 0.5572 0.2861 0.7662 0.036 Uiso 1 1 calc R U . . .
C85 C 0.7053(14) 0.3417(9) 0.6521(10) 0.029(4) Uani 1 1 d . . . . .
H85 H 0.7434 0.3849 0.6417 0.035 Uiso 1 1 calc R U . . .
C86 C 0.6479(15) 0.3470(10) 0.7082(11) 0.032(4) Uani 1 1 d . . . . .
H86 H 0.6452 0.3936 0.7362 0.039 Uiso 1 1 calc R U . . .

loop_
_atom_site_aniso_label
_atom_site_aniso_U_11
_atom_site_aniso_U_22
_atom_site_aniso_U_33
_atom_site_aniso_U_23
_atom_site_aniso_U_13
_atom_site_aniso_U_12
Rh2 0.0105(7) 0.0124(6) 0.0138(8) 0.0007(4) 0.0021(5) 0.0017(5)
Rh1 0.0110(7) 0.0122(6) 0.0128(8) 0.0000(4) 0.0027(6) 0.0005(4)
Cl1 0.0110(16) 0.0175(16) 0.0170(16) -0.0029(13) 0.0021(13) -0.0003(13)
Cl2 0.0129(18) 0.0191(17) 0.0149(16) -0.0030(13) 0.0025(14) 0.0009(13)
N4 0.021(7) 0.017(6) 0.012(6) 0.005(5) 0.003(5) 0.004(5)
N3 0.012(6) 0.018(6) 0.019(6) -0.003(5) 0.003(5) -0.001(5)
N1 0.008(6) 0.020(6) 0.012(5) 0.000(5) -0.002(5) -0.001(5)
N2 0.017(7) 0.024(7) 0.016(6) 0.008(5) 0.009(5) 0.004(5)
C23 0.014(7) 0.017(7) 0.018(7) 0.000(6) 0.003(6) 0.002(6)
C33 0.013(7) 0.011(6) 0.025(7) 0.004(5) 0.003(6) 0.008(5)
C39 0.025(9) 0.020(8) 0.016(7) 0.000(6) 0.008(7) 0.011(6)
C42 0.043(11) 0.028(9) 0.035(9) 0.016(7) 0.019(8) 0.017(8)
C34 0.014(7) 0.014(7) 0.025(8) -0.004(6) 0.008(6) 0.003(6)
C25 0.018(8) 0.023(8) 0.029(8) 0.005(6) 0.009(7) 0.009(6)
C29 0.017(8) 0.019(7) 0.023(7) -0.004(6) 0.005(6) -0.003(6)
C37 0.016(8) 0.038(10) 0.026(8) -0.010(7) -0.002(6) 0.002(7)
C35 0.014(8) 0.022(8) 0.021(7) -0.003(6) -0.001(6) 0.005(6)
C32 0.020(8) 0.013(7) 0.028(8) -0.004(6) 0.002(6) 0.000(6)
C36 0.013(8) 0.024(8) 0.028(8) -0.011(6) 0.005(6) -0.001(6)
C30 0.033(10) 0.027(8) 0.027(8) 0.011(7) 0.017(7) 0.007(7)
C24 0.017(8) 0.015(7) 0.024(7) 0.000(6) 0.004(6) 0.004(6)
C28 0.019(8) 0.015(7) 0.017(7) 0.008(6) 0.005(6) 0.008(6)
C43 0.019(8) 0.021(8) 0.034(8) 0.003(7) 0.011(7) 0.008(6)
C27 0.029(9) 0.020(8) 0.031(9) 0.009(6) 0.016(7) 0.001(7)
C40 0.023(8) 0.019(7) 0.019(7) 0.003(6) 0.005(6) 0.010(6)
C41 0.038(10) 0.025(8) 0.022(8) 0.009(6) 0.011(7) 0.010(7)
C38 0.011(7) 0.030(9) 0.022(8) 0.002(6) -0.001(6) 0.007(6)
C17 0.014(7) 0.016(7) 0.023(8) -0.002(6) 0.007(6) 0.003(6)
C1 0.008(7) 0.024(8) 0.022(8) 0.002(6) -0.002(6) 0.000(6)
C13 0.007(7) 0.030(8) 0.016(7) 0.002(6) 0.001(6) 0.007(6)
C26 0.026(9) 0.027(9) 0.033(9) -0.001(7) 0.016(7) -0.001(7)
C12 0.011(7) 0.008(6) 0.020(7) -0.004(5) 0.008(6) 0.001(5)
C18 0.014(7) 0.016(7) 0.026(8) -0.002(6) 0.010(6) -0.002(6)
C20 0.031(10) 0.022(8) 0.039(10) 0.017(7) 0.017(8) 0.005(7)
C22 0.021(8) 0.026(8) 0.025(8) 0.007(6) 0.010(6) 0.012(7)
C6 0.017(5) 0.017(5) 0.021(5) -0.005(4) 0.001(4) 0.004(4)
C8 0.020(8) 0.014(7) 0.031(8) -0.001(6) 0.005(7) -0.002(6)
C7 0.012(7) 0.023(8) 0.014(6) 0.000(6) -0.001(5) 0.008(6)
C16 0.023(9) 0.016(7) 0.040(9) -0.004(7) 0.016(7) -0.001(6)
C44 0.019(8) 0.013(7) 0.028(8) 0.003(6) 0.010(6) 0.004(6)
C11 0.011(7) 0.024(8) 0.018(7) -0.003(6) -0.001(6) -0.005(6)
C31 0.026(9) 0.019(8) 0.031(8) 0.012(7) 0.009(7) -0.001(7)
C5 0.017(5) 0.017(5) 0.021(5) -0.005(4) 0.001(4) 0.004(4)
C2 0.012(7) 0.032(9) 0.020(8) -0.003(7) 0.003(6) -0.003(7)
C10 0.018(8) 0.032(9) 0.022(7) 0.008(7) 0.001(6) -0.001(7)
C9 0.030(9) 0.019(8) 0.026(8) 0.011(6) 0.002(7) 0.007(7)
C21 0.030(9) 0.031(9) 0.019(7) 0.014(6) 0.011(7) 0.011(7)
C14 0.016(8) 0.033(9) 0.023(8) -0.008(7) 0.010(6) 0.005(7)
C15 0.020(8) 0.025(8) 0.038(9) -0.020(7) 0.014(7) -0.013(7)
C4 0.019(8) 0.027(8) 0.021(7) -0.002(6) 0.008(6) 0.008(6)
C19 0.032(9) 0.013(7) 0.036(9) 0.008(6) 0.014(7) 0.003(7)
C3 0.019(8) 0.035(9) 0.022(8) -0.003(7) 0.008(6) 0.000(7)
Rh3 0.0098(7) 0.0100(6) 0.0126(8) 0.0001(4) 0.0009(6) -0.0001(4)
Rh4 0.0094(7) 0.0138(6) 0.0123(8) 0.0006(4) 0.0006(5) -0.0003(4)
Cl3 0.0098(16) 0.0183(16) 0.0145(15) 0.0029(13) 0.0000(13) 0.0008(13)
Cl4 0.0132(18) 0.0177(16) 0.0132(15) 0.0027(13) 0.0015(13) -0.0011(13)
N6 0.012(6) 0.011(6) 0.016(6) -0.007(4) 0.000(5) -0.001(5)
N5 0.014(6) 0.016(6) 0.018(6) -0.001(5) 0.003(5) -0.003(5)
N8 0.015(6) 0.019(6) 0.013(6) -0.002(5) 0.000(5) -0.003(5)
C74 0.039(10) 0.023(8) 0.036(9) 0.011(7) 0.017(8) 0.013(8)
N7 0.010(6) 0.019(6) 0.020(6) -0.003(5) 0.007(5) -0.006(5)
C83 0.016(8) 0.019(7) 0.021(7) 0.008(6) 0.000(6) -0.002(6)
C67 0.017(8) 0.016(7) 0.025(8) 0.009(6) 0.003(6) -0.003(6)
C56 0.006(5) 0.017(5) 0.020(5) 0.004(4) -0.001(4) 0.003(4)
C78 0.004(5) 0.024(5) 0.019(5) 0.005(4) -0.002(4) 0.001(4)
C55 0.012(7) 0.010(6) 0.019(7) 0.005(5) -0.001(5) 0.004(5)
C80 0.011(7) 0.039(9) 0.018(7) 0.014(7) 0.000(6) 0.004(7)
C64 0.022(9) 0.025(8) 0.022(8) -0.009(6) -0.002(6) 0.008(7)
C46 0.019(8) 0.012(7) 0.024(7) 0.002(6) 0.001(6) 0.007(6)
C45 0.013(7) 0.015(7) 0.026(8) 0.006(6) 0.010(6) 0.002(6)
C61 0.008(7) 0.017(7) 0.017(7) 0.006(5) 0.000(5) 0.000(5)
C72 0.016(8) 0.019(7) 0.023(7) 0.007(6) 0.008(6) 0.000(6)
C88 0.028(9) 0.025(8) 0.013(7) -0.001(6) -0.002(6) 0.001(7)
C79 0.004(5) 0.024(5) 0.019(5) 0.005(4) -0.002(4) 0.001(4)
C50 0.017(8) 0.015(6) 0.012(7) 0.002(5) 0.000(6) -0.004(6)
C75 0.035(11) 0.024(9) 0.050(11) -0.005(8) 0.022(9) 0.005(8)
C77 0.017(8) 0.028(8) 0.017(7) -0.002(6) 0.007(6) 0.003(6)
C81 0.014(8) 0.034(9) 0.029(8) 0.013(7) -0.008(6) -0.013(7)
C58 0.016(8) 0.024(8) 0.028(8) 0.014(7) -0.002(6) -0.001(6)
C60 0.016(8) 0.038(10) 0.030(9) 0.005(7) 0.006(7) 0.011(7)
C76 0.035(10) 0.033(9) 0.025(8) -0.011(7) 0.019(7) -0.005(8)
C57 0.006(5) 0.017(5) 0.020(5) 0.004(4) -0.001(4) 0.003(4)
C73 0.013(7) 0.017(7) 0.029(8) 0.004(6) 0.012(6) 0.000(6)
C59 0.020(8) 0.038(10) 0.030(9) 0.015(7) 0.011(7) 0.001(7)
C47 0.016(8) 0.017(7) 0.027(8) 0.005(6) 0.001(6) 0.006(6)
C48 0.017(8) 0.026(8) 0.018(7) 0.001(6) -0.004(6) -0.004(6)
C53 0.023(8) 0.016(7) 0.023(7) -0.007(6) 0.005(6) 0.002(6)
C69 0.018(8) 0.039(10) 0.022(8) 0.011(7) 0.000(6) -0.007(7)
C82 0.026(9) 0.022(8) 0.024(8) 0.002(6) 0.000(7) -0.012(7)
C49 0.019(8) 0.021(8) 0.020(7) 0.001(6) 0.002(6) -0.004(6)
C68 0.019(8) 0.023(8) 0.018(7) 0.005(6) -0.001(6) -0.004(7)
C52 0.018(8) 0.022(8) 0.023(7) -0.008(6) 0.002(6) -0.003(6)
C62 0.015(7) 0.022(7) 0.015(7) 0.002(6) 0.001(6) 0.006(6)
C65 0.015(5) 0.012(5) 0.024(5) -0.003(4) -0.004(4) 0.002(4)
C84 0.017(8) 0.015(7) 0.017(7) 0.003(5) 0.000(6) -0.006(6)
C51 0.008(7) 0.019(7) 0.012(6) 0.001(5) -0.004(5) -0.005(6)
C54 0.015(8) 0.011(7) 0.032(8) 0.001(6) 0.004(6) -0.001(6)
C63 0.027(9) 0.032(9) 0.025(8) 0.000(7) 0.013(7) 0.009(7)
C66 0.015(5) 0.012(5) 0.024(5) -0.003(4) -0.004(4) 0.002(4)
C70 0.016(8) 0.034(9) 0.034(9) 0.019(8) 0.001(7) 0.007(7)
C71 0.018(8) 0.023(8) 0.044(10) 0.013(7) 0.008(7) -0.002(7)
C87 0.038(10) 0.029(9) 0.020(7) -0.005(6) 0.004(7) 0.008(8)
C85 0.034(10) 0.022(8) 0.025(8) 0.002(6) 0.001(7) -0.003(7)
C86 0.041(11) 0.023(9) 0.028(9) -0.001(7) 0.005(8) 0.001(8)

loop_
_atom_type_symbol
_atom_type_description
_atom_type_scat_dispersion_real
_atom_type_scat_dispersion_imag
_atom_type_scat_source
C C 0.0033 0.0016 'International Tables Vol C Tables 4.2.6.8 and 6.1.1.4'
H H 0.0000 0.0000 'International Tables Vol C Tables 4.2.6.8 and 6.1.1.4'
Cl Cl 0.1484 0.1585 'International Tables Vol C Tables 4.2.6.8 and 6.1.1.4'
N N 0.0061 0.0033 'International Tables Vol C Tables 4.2.6.8 and 6.1.1.4'
Rh Rh -1.1178 0.9187 'International Tables Vol C Tables 4.2.6.8 and 6.1.1.4'

loop_
_geom_angle_atom_site_label_1
_geom_angle_atom_site_label_2
_geom_angle_atom_site_label_3
_geom_angle
_geom_angle_site_symmetry_1
_geom_angle_site_symmetry_3
_geom_angle_publ_flag
Cl1 Rh2 Cl2 85.72(14) . . ?
N4 Rh2 Cl1 92.2(4) . . ?
N4 Rh2 Cl2 93.4(4) . . ?
N3 Rh2 Cl1 92.4(4) . . ?
N3 Rh2 Cl2 91.8(4) . . ?
N3 Rh2 N4 173.3(5) . . ?
C23 Rh2 Cl1 94.5(4) . . ?
C23 Rh2 Cl2 173.4(4) . . ?
C23 Rh2 N4 93.1(6) . . ?
C23 Rh2 N3 81.7(6) . . ?
C34 Rh2 Cl1 173.5(4) . . ?
C34 Rh2 Cl2 94.7(4) . . ?
C34 Rh2 N4 81.2(6) . . ?
C34 Rh2 N3 94.2(5) . . ?
C34 Rh2 C23 85.8(6) . . ?
Cl1 Rh1 Cl2 85.62(14) . . ?
N1 Rh1 Cl1 92.4(4) . . ?
N1 Rh1 Cl2 93.1(3) . . ?
N1 Rh1 N2 173.5(5) . . ?
N2 Rh1 Cl1 91.9(4) . . ?
N2 Rh1 Cl2 92.0(4) . . ?
C1 Rh1 Cl1 174.6(4) . . ?
C1 Rh1 Cl2 94.0(4) . . ?
C1 Rh1 N1 82.2(5) . . ?
C1 Rh1 N2 93.5(6) . . ?
C12 Rh1 Cl1 91.7(4) . . ?
C12 Rh1 Cl2 173.2(4) . . ?
C12 Rh1 N1 93.3(5) . . ?
C12 Rh1 N2 81.8(6) . . ?
C12 Rh1 C1 89.2(6) . . ?
Rh2 Cl1 Rh1 94.72(13) . . ?
Rh1 Cl2 Rh2 93.93(13) . . ?
C40 N4 Rh2 113.7(10) . . ?
C44 N4 Rh2 126.4(10) . . ?
C44 N4 C40 119.9(13) . . ?
C33 N3 Rh2 125.8(10) . . ?
C33 N3 C29 120.4(13) . . ?
C29 N3 Rh2 113.7(10) . . ?
C7 N1 Rh1 114.2(9) . . ?
C11 N1 Rh1 127.0(10) . . ?
C11 N1 C7 118.8(13) . . ?
C18 N2 Rh1 114.1(9) . . ?
C18 N2 C22 120.9(13) . . ?
C22 N2 Rh1 125.0(11) . . ?
C24 C23 Rh2 128.1(11) . . ?
C24 C23 C28 118.5(13) . . ?
C28 C23 Rh2 113.4(10) . . ?
N3 C33 H33 119.1 . . ?
N3 C33 C32 121.8(14) . . ?
C32 C33 H33 119.1 . . ?
C34 C39 C40 113.7(14) . . ?
C38 C39 C34 121.9(15) . . ?
C38 C39 C40 124.4(14) . . ?
C43 C42 H42 120.4 . . ?
C41 C42 H42 120.4 . . ?
C41 C42 C43 119.2(15) . . ?
C39 C34 Rh2 115.6(11) . . ?
C35 C34 Rh2 127.4(11) . . ?
C35 C34 C39 117.0(14) . . ?
C24 C25 H25 119.7 . . ?
C24 C25 C26 120.5(14) . . ?
C26 C25 H25 119.7 . . ?
N3 C29 C30 118.9(14) . . ?
N3 C29 C28 114.7(13) . . ?
C30 C29 C28 126.3(14) . . ?
C36 C37 H37 120.1 . . ?
C36 C37 C38 119.9(15) . . ?
C38 C37 H37 120.1 . . ?
C34 C35 H35 119.4 . . ?
C36 C35 C34 121.2(14) . . ?
C36 C35 H35 119.4 . . ?
C33 C32 H32 120.8 . . ?
C31 C32 C33 118.3(14) . . ?
C31 C32 H32 120.8 . . ?
C37 C36 C35 120.2(15) . . ?
C37 C36 H36 119.9 . . ?
C35 C36 H36 119.9 . . ?
C29 C30 H30 119.8 . . ?
C31 C30 C29 120.4(14) . . ?
C31 C30 H30 119.8 . . ?
C23 C24 H24 119.5 . . ?
C25 C24 C23 121.0(14) . . ?
C25 C24 H24 119.5 . . ?
C23 C28 C29 116.1(13) . . ?
C27 C28 C23 119.4(13) . . ?
C27 C28 C29 124.4(13) . . ?
C42 C43 H43 120.8 . . ?
C42 C43 C44 118.3(15) . . ?
C44 C43 H43 120.8 . . ?
C28 C27 H27 119.3 . . ?
C26 C27 C28 121.4(14) . . ?
C26 C27 H27 119.3 . . ?
N4 C40 C39 115.4(13) . . ?
N4 C40 C41 118.6(15) . . ?
C41 C40 C39 125.9(14) . . ?
C42 C41 C40 121.3(15) . . ?
C42 C41 H41 119.4 . . ?
C40 C41 H41 119.4 . . ?
C39 C38 C37 119.8(14) . . ?
C39 C38 H38 120.1 . . ?
C37 C38 H38 120.1 . . ?
C12 C17 C18 115.6(13) . . ?
C12 C17 C16 121.1(14) . . ?
C16 C17 C18 123.3(13) . . ?
C6 C1 Rh1 112.6(11) . . ?
C2 C1 Rh1 127.4(12) . . ?
C2 C1 C6 120.0(15) . . ?
C12 C13 H13 119.1 . . ?
C12 C13 C14 121.8(15) . . ?
C14 C13 H13 119.1 . . ?
C25 C26 H26 120.4 . . ?
C27 C26 C25 119.1(15) . . ?
C27 C26 H26 120.4 . . ?
C17 C12 Rh1 113.7(10) . . ?
C13 C12 Rh1 129.5(11) . . ?
C13 C12 C17 116.8(13) . . ?
N2 C18 C17 113.5(12) . . ?
N2 C18 C19 119.2(14) . . ?
C19 C18 C17 127.1(14) . . ?
C21 C20 H20 120.3 . . ?
C19 C20 H20 120.3 . . ?
C19 C20 C21 119.4(14) . . ?
N2 C22 H22 119.6 . . ?
N2 C22 C21 120.7(16) . . ?
C21 C22 H22 119.6 . . ?
C1 C6 C7 116.5(13) . . ?
C5 C6 C1 119.9(15) . . ?
C5 C6 C7 123.5(13) . . ?
C7 C8 H8 119.5 . . ?
C9 C8 H8 119.5 . . ?
C9 C8 C7 121.0(15) . . ?
N1 C7 C6 113.8(12) . . ?
N1 C7 C8 119.7(14) . . ?
C8 C7 C6 126.4(14) . . ?
C17 C16 H16 120.3 . . ?
C15 C16 C17 119.5(14) . . ?
C15 C16 H16 120.3 . . ?
N4 C44 C43 122.6(15) . . ?
N4 C44 H44 118.7 . . ?
C43 C44 H44 118.7 . . ?
N1 C11 H11 118.6 . . ?
N1 C11 C10 122.9(15) . . ?
C10 C11 H11 118.6 . . ?
C32 C31 H31 120.1 . . ?
C30 C31 C32 119.9(14) . . ?
C30 C31 H31 120.1 . . ?
C6 C5 H5 120.1 . . ?
C4 C5 C6 119.8(14) . . ?
C4 C5 H5 120.1 . . ?
C1 C2 H2 120.3 . . ?
C1 C2 C3 119.3(16) . . ?
C3 C2 H2 120.3 . . ?
C11 C10 H10 120.7 . . ?
C11 C10 C9 118.5(15) . . ?
C9 C10 H10 120.7 . . ?
C8 C9 C10 119.1(14) . . ?
C8 C9 H9 120.5 . . ?
C10 C9 H9 120.5 . . ?
C20 C21 H21 120.5 . . ?
C22 C21 C20 119.0(14) . . ?
C22 C21 H21 120.5 . . ?
C13 C14 H14 120.1 . . ?
C15 C14 C13 119.8(15) . . ?
C15 C14 H14 120.1 . . ?
C16 C15 C14 120.9(15) . . ?
C16 C15 H15 119.6 . . ?
C14 C15 H15 119.6 . . ?
C5 C4 H4 120.1 . . ?
C5 C4 C3 119.7(14) . . ?
C3 C4 H4 120.1 . . ?
C18 C19 H19 119.8 . . ?
C20 C19 C18 120.4(15) . . ?
C20 C19 H19 119.8 . . ?
C2 C3 H3 119.4 . . ?
C4 C3 C2 121.2(15) . . ?
C4 C3 H3 119.4 . . ?
Cl3 Rh3 Cl4 85.20(14) . . ?
N6 Rh3 Cl3 92.0(4) . . ?
N6 Rh3 Cl4 93.2(3) . . ?
N5 Rh3 Cl3 91.1(4) . . ?
N5 Rh3 Cl4 90.9(4) . . ?
N5 Rh3 N6 175.0(5) . . ?
C56 Rh3 Cl3 173.3(4) . . ?
C56 Rh3 Cl4 94.8(4) . . ?
C56 Rh3 N6 81.2(5) . . ?
C56 Rh3 N5 95.7(5) . . ?
C56 Rh3 C45 87.7(6) . . ?
C45 Rh3 Cl3 93.2(4) . . ?
C45 Rh3 Cl4 172.5(4) . . ?
C45 Rh3 N6 94.1(5) . . ?
C45 Rh3 N5 81.8(6) . . ?
Cl3 Rh4 Cl4 85.55(14) . . ?
N8 Rh4 Cl3 92.6(4) . . ?
N8 Rh4 Cl4 91.1(4) . . ?
N7 Rh4 Cl3 92.4(4) . . ?
N7 Rh4 Cl4 94.0(3) . . ?
N7 Rh4 N8 173.1(5) . . ?
C67 Rh4 Cl3 174.0(5) . . ?
C67 Rh4 Cl4 94.0(4) . . ?
C67 Rh4 N8 93.4(6) . . ?
C67 Rh4 N7 81.6(6) . . ?
C67 Rh4 C78 89.6(6) . . ?
C78 Rh4 Cl3 91.5(4) . . ?
C78 Rh4 Cl4 172.6(4) . . ?
C78 Rh4 N8 82.2(6) . . ?
C78 Rh4 N7 93.0(5) . . ?
Rh4 Cl3 Rh3 95.09(13) . . ?
Rh4 Cl4 Rh3 94.12(13) . . ?
C62 N6 Rh3 113.1(9) . . ?
C66 N6 Rh3 125.6(10) . . ?
C66 N6 C62 121.3(13) . . ?
C55 N5 Rh3 127.2(10) . . ?
C55 N5 C51 118.5(12) . . ?
C51 N5 Rh3 114.4(10) . . ?
C88 N8 Rh4 124.7(10) . . ?
C88 N8 C84 121.6(13) . . ?
C84 N8 Rh4 113.7(10) . . ?
C75 C74 H74 119.8 . . ?
C75 C74 C73 120.3(15) . . ?
C73 C74 H74 119.8 . . ?
C77 N7 Rh4 126.6(11) . . ?
C77 N7 C73 118.6(13) . . ?
C73 N7 Rh4 114.8(10) . . ?
C78 C83 C84 116.5(13) . . ?
C82 C83 C78 119.6(15) . . ?
C82 C83 C84 123.7(14) . . ?
C72 C67 Rh4 113.8(11) . . ?
C68 C67 Rh4 128.6(12) . . ?
C68 C67 C72 117.5(14) . . ?
C61 C56 Rh3 114.1(10) . . ?
C61 C56 C57 117.6(13) . . ?
C57 C56 Rh3 128.3(11) . . ?
C83 C78 Rh4 112.0(11) . . ?
C79 C78 Rh4 127.8(11) . . ?
C79 C78 C83 120.2(14) . . ?
N5 C55 H55 118.2 . . ?
N5 C55 C54 123.5(13) . . ?
C54 C55 H55 118.2 . . ?
C79 C80 H80 119.3 . . ?
C81 C80 H80 119.3 . . ?
C81 C80 C79 121.3(15) . . ?
C65 C64 H64 120.5 . . ?
C65 C64 C63 119.0(14) . . ?
C63 C64 H64 120.5 . . ?
C45 C46 H46 119.8 . . ?
C45 C46 C47 120.4(14) . . ?
C47 C46 H46 119.8 . . ?
C46 C45 Rh3 128.0(11) . . ?
C46 C45 C50 118.1(14) . . ?
C50 C45 Rh3 113.9(10) . . ?
C56 C61 C60 121.0(14) . . ?
C56 C61 C62 116.2(13) . . ?
C60 C61 C62 122.6(14) . . ?
C67 C72 C73 115.6(13) . . ?
C71 C72 C67 120.5(15) . . ?
C71 C72 C73 123.8(14) . . ?
N8 C88 H88 119.5 . . ?
N8 C88 C87 121.0(15) . . ?
C87 C88 H88 119.5 . . ?
C78 C79 C80 118.3(14) . . ?
C78 C79 H79 120.9 . . ?
C80 C79 H79 120.9 . . ?
C45 C50 C51 115.2(12) . . ?
C49 C50 C45 120.3(14) . . ?
C49 C50 C51 124.4(13) . . ?
C74 C75 H75 119.6 . . ?
C74 C75 C76 120.8(16) . . ?
C76 C75 H75 119.6 . . ?
N7 C77 H77 118.4 . . ?
N7 C77 C76 123.2(15) . . ?
C76 C77 H77 118.4 . . ?
C80 C81 H81 119.8 . . ?
C82 C81 C80 120.4(15) . . ?
C82 C81 H81 119.8 . . ?
C57 C58 H58 119.3 . . ?
C57 C58 C59 121.4(15) . . ?
C59 C58 H58 119.3 . . ?
C61 C60 H60 119.7 . . ?
C59 C60 C61 120.7(15) . . ?
C59 C60 H60 119.7 . . ?
C75 C76 C77 116.9(15) . . ?
C75 C76 H76 121.5 . . ?
C77 C76 H76 121.5 . . ?
C56 C57 H57 119.6 . . ?
C58 C57 C56 120.8(14) . . ?
C58 C57 H57 119.6 . . ?
C74 C73 C72 125.9(14) . . ?
N7 C73 C74 120.1(14) . . ?
N7 C73 C72 113.9(13) . . ?
C58 C59 H59 120.7 . . ?
C60 C59 C58 118.5(15) . . ?
C60 C59 H59 120.7 . . ?
C46 C47 H47 120.1 . . ?
C48 C47 C46 119.8(14) . . ?
C48 C47 H47 120.1 . . ?
C47 C48 H48 119.6 . . ?
C49 C48 C47 120.9(14) . . ?
C49 C48 H48 119.6 . . ?
C52 C53 H53 120.7 . . ?
C54 C53 H53 120.7 . . ?
C54 C53 C52 118.5(13) . . ?
C68 C69 H69 118.6 . . ?
C70 C69 H69 118.6 . . ?
C70 C69 C68 122.7(16) . . ?
C83 C82 H82 119.9 . . ?
C81 C82 C83 120.2(15) . . ?
C81 C82 H82 119.9 . . ?
C50 C49 H49 119.8 . . ?
C48 C49 C50 120.4(14) . . ?
C48 C49 H49 119.8 . . ?
C67 C68 H68 119.8 . . ?
C69 C68 C67 120.4(16) . . ?
C69 C68 H68 119.8 . . ?
C53 C52 H52 119.5 . . ?
C51 C52 C53 121.0(14) . . ?
C51 C52 H52 119.5 . . ?
N6 C62 C61 114.5(12) . . ?
N6 C62 C63 118.0(14) . . ?
C63 C62 C61 127.5(14) . . ?
C64 C65 H65 120.7 . . ?
C64 C65 C66 118.5(14) . . ?
C66 C65 H65 120.7 . . ?
N8 C84 C83 114.9(13) . . ?
N8 C84 C85 117.9(14) . . ?
C85 C84 C83 127.2(14) . . ?
N5 C51 C50 113.6(12) . . ?
N5 C51 C52 119.9(13) . . ?
C52 C51 C50 126.4(12) . . ?
C55 C54 H54 120.8 . . ?
C53 C54 C55 118.4(13) . . ?
C53 C54 H54 120.8 . . ?
C64 C63 C62 120.9(15) . . ?
C64 C63 H63 119.5 . . ?
C62 C63 H63 119.5 . . ?
N6 C66 C65 122.2(15) . . ?
N6 C66 H66 118.9 . . ?
C65 C66 H66 118.9 . . ?
C69 C70 H70 121.2 . . ?
C69 C70 C71 117.7(15) . . ?
C71 C70 H70 121.2 . . ?
C72 C71 H71 119.5 . . ?
C70 C71 C72 121.0(16) . . ?
C70 C71 H71 119.5 . . ?
C88 C87 H87 120.9 . . ?
C86 C87 C88 118.1(16) . . ?
C86 C87 H87 120.9 . . ?
C84 C85 H85 119.4 . . ?
C86 C85 C84 121.2(16) . . ?
C86 C85 H85 119.4 . . ?
C87 C86 H86 120.2 . . ?
C85 C86 C87 119.7(16) . . ?
C85 C86 H86 120.2 . . ?

loop_
_geom_bond_atom_site_label_1
_geom_bond_atom_site_label_2
_geom_bond_distance
_geom_bond_site_symmetry_2
_geom_bond_publ_flag
Rh2 Cl1 2.522(4) . ?
Rh2 Cl2 2.545(4) . ?
Rh2 N4 2.053(12) . ?
Rh2 N3 2.053(12) . ?
Rh2 C23 1.980(15) . ?
Rh2 C34 1.964(15) . ?
Rh1 Cl1 2.531(4) . ?
Rh1 Cl2 2.541(4) . ?
Rh1 N1 2.038(12) . ?
Rh1 N2 2.047(12) . ?
Rh1 C1 1.991(16) . ?
Rh1 C12 1.962(14) . ?
N4 C40 1.355(18) . ?
N4 C44 1.322(19) . ?
N3 C33 1.348(17) . ?
N3 C29 1.363(19) . ?
N1 C7 1.361(18) . ?
N1 C11 1.346(18) . ?
N2 C18 1.341(19) . ?
N2 C22 1.352(18) . ?
C23 C24 1.39(2) . ?
C23 C28 1.42(2) . ?
C33 H33 0.9500 . ?
C33 C32 1.392(19) . ?
C39 C34 1.41(2) . ?
C39 C40 1.47(2) . ?
C39 C38 1.37(2) . ?
C42 H42 0.9500 . ?
C42 C43 1.37(2) . ?
C42 C41 1.35(2) . ?
C34 C35 1.39(2) . ?
C25 H25 0.9500 . ?
C25 C24 1.38(2) . ?
C25 C26 1.39(2) . ?
C29 C30 1.40(2) . ?
C29 C28 1.44(2) . ?
C37 H37 0.9500 . ?
C37 C36 1.37(2) . ?
C37 C38 1.39(2) . ?
C35 H35 0.9500 . ?
C35 C36 1.392(19) . ?
C32 H32 0.9500 . ?
C32 C31 1.38(2) . ?
C36 H36 0.9500 . ?
C30 H30 0.9500 . ?
C30 C31 1.37(2) . ?
C24 H24 0.9500 . ?
C28 C27 1.39(2) . ?
C43 H43 0.9500 . ?
C43 C44 1.39(2) . ?
C27 H27 0.9500 . ?
C27 C26 1.37(2) . ?
C40 C41 1.40(2) . ?
C41 H41 0.9500 . ?
C38 H38 0.9500 . ?
C17 C12 1.401(19) . ?
C17 C18 1.48(2) . ?
C17 C16 1.42(2) . ?
C1 C6 1.40(2) . ?
C1 C2 1.39(2) . ?
C13 H13 0.9500 . ?
C13 C12 1.382(19) . ?
C13 C14 1.39(2) . ?
C26 H26 0.9500 . ?
C18 C19 1.394(19) . ?
C20 H20 0.9500 . ?
C20 C21 1.38(2) . ?
C20 C19 1.36(2) . ?
C22 H22 0.9500 . ?
C22 C21 1.38(2) . ?
C6 C7 1.47(2) . ?
C6 C5 1.40(2) . ?
C8 H8 0.9500 . ?
C8 C7 1.38(2) . ?
C8 C9 1.36(2) . ?
C16 H16 0.9500 . ?
C16 C15 1.34(2) . ?
C44 H44 0.9500 . ?
C11 H11 0.9500 . ?
C11 C10 1.37(2) . ?
C31 H31 0.9500 . ?
C5 H5 0.9500 . ?
C5 C4 1.38(2) . ?
C2 H2 0.9500 . ?
C2 C3 1.39(2) . ?
C10 H10 0.9500 . ?
C10 C9 1.38(2) . ?
C9 H9 0.9500 . ?
C21 H21 0.9500 . ?
C14 H14 0.9500 . ?
C14 C15 1.38(2) . ?
C15 H15 0.9500 . ?
C4 H4 0.9500 . ?
C4 C3 1.39(2) . ?
C19 H19 0.9500 . ?
C3 H3 0.9500 . ?
Rh3 Cl3 2.529(4) . ?
Rh3 Cl4 2.552(4) . ?
Rh3 N6 2.067(11) . ?
Rh3 N5 2.040(12) . ?
Rh3 C56 1.963(15) . ?
Rh3 C45 1.970(15) . ?
Rh4 Cl3 2.524(4) . ?
Rh4 Cl4 2.540(4) . ?
Rh4 N8 2.055(12) . ?
Rh4 N7 2.041(12) . ?
Rh4 C67 1.980(15) . ?
Rh4 C78 1.988(15) . ?
N6 C62 1.362(19) . ?
N6 C66 1.312(18) . ?
N5 C55 1.339(17) . ?
N5 C51 1.368(17) . ?
N8 C88 1.335(19) . ?
N8 C84 1.343(18) . ?
C74 H74 0.9500 . ?
C74 C75 1.35(2) . ?
C74 C73 1.38(2) . ?
N7 C77 1.345(18) . ?
N7 C73 1.354(19) . ?
C83 C78 1.42(2) . ?
C83 C82 1.39(2) . ?
C83 C84 1.46(2) . ?
C67 C72 1.41(2) . ?
C67 C68 1.38(2) . ?
C56 C61 1.40(2) . ?
C56 C57 1.404(19) . ?
C78 C79 1.38(2) . ?
C55 H55 0.9500 . ?
C55 C54 1.374(19) . ?
C80 H80 0.9500 . ?
C80 C79 1.41(2) . ?
C80 C81 1.38(2) . ?
C64 H64 0.9500 . ?
C64 C65 1.36(2) . ?
C64 C63 1.38(2) . ?
C46 H46 0.9500 . ?
C46 C45 1.389(19) . ?
C46 C47 1.39(2) . ?
C45 C50 1.42(2) . ?
C61 C60 1.40(2) . ?
C61 C62 1.44(2) . ?
C72 C73 1.47(2) . ?
C72 C71 1.38(2) . ?
C88 H88 0.9500 . ?
C88 C87 1.40(2) . ?
C79 H79 0.9500 . ?
C50 C49 1.380(19) . ?
C50 C51 1.47(2) . ?
C75 H75 0.9500 . ?
C75 C76 1.37(2) . ?
C77 H77 0.9500 . ?
C77 C76 1.38(2) . ?
C81 H81 0.9500 . ?
C81 C82 1.37(2) . ?
C58 H58 0.9500 . ?
C58 C57 1.38(2) . ?
C58 C59 1.40(2) . ?
C60 H60 0.9500 . ?
C60 C59 1.38(2) . ?
C76 H76 0.9500 . ?
C57 H57 0.9500 . ?
C59 H59 0.9500 . ?
C47 H47 0.9500 . ?
C47 C48 1.39(2) . ?
C48 H48 0.9500 . ?
C48 C49 1.35(2) . ?
C53 H53 0.9500 . ?
C53 C52 1.39(2) . ?
C53 C54 1.37(2) . ?
C69 H69 0.9500 . ?
C69 C68 1.37(2) . ?
C69 C70 1.37(2) . ?
C82 H82 0.9500 . ?
C49 H49 0.9500 . ?
C68 H68 0.9500 . ?
C52 H52 0.9500 . ?
C52 C51 1.370(19) . ?
C62 C63 1.39(2) . ?
C65 H65 0.9500 . ?
C65 C66 1.386(19) . ?
C84 C85 1.40(2) . ?
C54 H54 0.9500 . ?
C63 H63 0.9500 . ?
C66 H66 0.9500 . ?
C70 H70 0.9500 . ?
C70 C71 1.38(2) . ?
C71 H71 0.9500 . ?
C87 H87 0.9500 . ?
C87 C86 1.37(2) . ?
C85 H85 0.9500 . ?
C85 C86 1.35(2) . ?
C86 H86 0.9500 . ?

loop_
_geom_torsion_atom_site_label_1
_geom_torsion_atom_site_label_2
_geom_torsion_atom_site_label_3
_geom_torsion_atom_site_label_4
_geom_torsion
_geom_torsion_site_symmetry_1
_geom_torsion_site_symmetry_2
_geom_torsion_site_symmetry_3
_geom_torsion_site_symmetry_4
_geom_torsion_publ_flag
Rh2 N4 C40 C39 -5.6(17) . . . . ?
Rh2 N4 C40 C41 177.5(11) . . . . ?
Rh2 N4 C44 C43 -179.5(11) . . . . ?
Rh2 N3 C33 C32 -179.6(10) . . . . ?
Rh2 N3 C29 C30 176.1(11) . . . . ?
Rh2 N3 C29 C28 -6.3(16) . . . . ?
Rh2 C23 C24 C25 -179.5(11) . . . . ?
Rh2 C23 C28 C29 1.2(17) . . . . ?
Rh2 C23 C28 C27 178.7(12) . . . . ?
Rh2 C34 C35 C36 -179.6(11) . . . . ?
Rh1 N1 C7 C6 -5.1(15) . . . . ?
Rh1 N1 C7 C8 178.7(11) . . . . ?
Rh1 N1 C11 C10 -179.9(11) . . . . ?
Rh1 N2 C18 C17 -10.8(15) . . . . ?
Rh1 N2 C18 C19 173.2(11) . . . . ?
Rh1 N2 C22 C21 -175.9(11) . . . . ?
Rh1 C1 C6 C7 6.6(16) . . . . ?
Rh1 C1 C6 C5 -177.1(11) . . . . ?
Rh1 C1 C2 C3 178.5(11) . . . . ?
N4 C40 C41 C42 2(2) . . . . ?
N3 C33 C32 C31 3(2) . . . . ?
N3 C29 C30 C31 4(2) . . . . ?
N3 C29 C28 C23 3(2) . . . . ?
N3 C29 C28 C27 -173.8(15) . . . . ?
N1 C11 C10 C9 -1(2) . . . . ?
N2 C18 C19 C20 2(2) . . . . ?
N2 C22 C21 C20 4(2) . . . . ?
C23 C28 C27 C26 0(2) . . . . ?
C33 N3 C29 C30 -5(2) . . . . ?
C33 N3 C29 C28 172.2(13) . . . . ?
C33 C32 C31 C30 -5(2) . . . . ?
C39 C34 C35 C36 -2(2) . . . . ?
C39 C40 C41 C42 -174.1(16) . . . . ?
C42 C43 C44 N4 1(2) . . . . ?
C34 C39 C40 N4 1.6(19) . . . . ?
C34 C39 C40 C41 178.2(15) . . . . ?
C34 C39 C38 C37 -2(2) . . . . ?
C34 C35 C36 C37 0(2) . . . . ?
C29 N3 C33 C32 2(2) . . . . ?
C29 C30 C31 C32 2(3) . . . . ?
C29 C28 C27 C26 177.1(15) . . . . ?
C36 C37 C38 C39 0(2) . . . . ?
C30 C29 C28 C23 -179.1(15) . . . . ?
C30 C29 C28 C27 4(3) . . . . ?
C24 C23 C28 C29 -177.4(13) . . . . ?
C24 C23 C28 C27 0(2) . . . . ?
C24 C25 C26 C27 -2(2) . . . . ?
C28 C23 C24 C25 -1(2) . . . . ?
C28 C29 C30 C31 -173.8(15) . . . . ?
C28 C27 C26 C25 1(3) . . . . ?
C43 C42 C41 C40 1(3) . . . . ?
C40 N4 C44 C43 2(2) . . . . ?
C40 C39 C34 Rh2 3.5(17) . . . . ?
C40 C39 C34 C35 -174.3(13) . . . . ?
C40 C39 C38 C37 175.2(14) . . . . ?
C41 C42 C43 C44 -2(2) . . . . ?
C38 C39 C34 Rh2 -179.3(12) . . . . ?
C38 C39 C34 C35 3(2) . . . . ?
C38 C39 C40 N4 -175.6(15) . . . . ?
C38 C39 C40 C41 1(3) . . . . ?
C38 C37 C36 C35 1(2) . . . . ?
C17 C18 C19 C20 -173.3(15) . . . . ?
C17 C16 C15 C14 2(2) . . . . ?
C1 C6 C7 N1 -0.9(19) . . . . ?
C1 C6 C7 C8 175.0(14) . . . . ?
C1 C6 C5 C4 -1(2) . . . . ?
C1 C2 C3 C4 -2(2) . . . . ?
C13 C14 C15 C16 0(2) . . . . ?
C26 C25 C24 C23 2(2) . . . . ?
C12 C17 C18 N2 5.0(18) . . . . ?
C12 C17 C18 C19 -179.5(14) . . . . ?
C12 C17 C16 C15 -4(2) . . . . ?
C12 C13 C14 C15 1(2) . . . . ?
C18 N2 C22 C21 2(2) . . . . ?
C18 C17 C12 Rh1 3.6(16) . . . . ?
C18 C17 C12 C13 -174.3(12) . . . . ?
C18 C17 C16 C15 174.8(14) . . . . ?
C22 N2 C18 C17 171.2(13) . . . . ?
C22 N2 C18 C19 -5(2) . . . . ?
C6 C1 C2 C3 -1(2) . . . . ?
C6 C5 C4 C3 -2(2) . . . . ?
C7 N1 C11 C10 2(2) . . . . ?
C7 C6 C5 C4 174.8(14) . . . . ?
C7 C8 C9 C10 -1(2) . . . . ?
C16 C17 C12 Rh1 -177.2(11) . . . . ?
C16 C17 C12 C13 5(2) . . . . ?
C16 C17 C18 N2 -174.2(14) . . . . ?
C16 C17 C18 C19 1(2) . . . . ?
C44 N4 C40 C39 173.5(13) . . . . ?
C44 N4 C40 C41 -3(2) . . . . ?
C11 N1 C7 C6 173.1(12) . . . . ?
C11 N1 C7 C8 -3(2) . . . . ?
C11 C10 C9 C8 0(2) . . . . ?
C5 C6 C7 N1 -177.2(13) . . . . ?
C5 C6 C7 C8 -1(2) . . . . ?
C5 C4 C3 C2 3(2) . . . . ?
C2 C1 C6 C7 -173.5(14) . . . . ?
C2 C1 C6 C5 3(2) . . . . ?
C9 C8 C7 N1 3(2) . . . . ?
C9 C8 C7 C6 -173.0(15) . . . . ?
C21 C20 C19 C18 4(3) . . . . ?
C14 C13 C12 Rh1 179.4(11) . . . . ?
C14 C13 C12 C17 -3(2) . . . . ?
C19 C20 C21 C22 -6(3) . . . . ?
Rh3 N6 C62 C61 -6.4(15) . . . . ?
Rh3 N6 C62 C63 176.1(11) . . . . ?
Rh3 N6 C66 C65 -178.6(10) . . . . ?
Rh3 N5 C55 C54 -175.1(11) . . . . ?
Rh3 N5 C51 C50 -9.4(15) . . . . ?
Rh3 N5 C51 C52 173.2(11) . . . . ?
Rh3 C56 C61 C60 -178.6(11) . . . . ?
Rh3 C56 C61 C62 6.9(16) . . . . ?
Rh3 C56 C57 C58 177.1(11) . . . . ?
Rh3 C45 C50 C49 -177.3(11) . . . . ?
Rh3 C45 C50 C51 5.5(16) . . . . ?
Rh4 N8 C88 C87 -178.0(11) . . . . ?
Rh4 N8 C84 C83 -6.9(15) . . . . ?
Rh4 N8 C84 C85 174.4(11) . . . . ?
Rh4 N7 C77 C76 178.2(11) . . . . ?
Rh4 N7 C73 C74 -179.8(11) . . . . ?
Rh4 N7 C73 C72 -3.3(15) . . . . ?
Rh4 C67 C72 C73 4.0(17) . . . . ?
Rh4 C67 C72 C71 -179.1(12) . . . . ?
Rh4 C67 C68 C69 178.1(12) . . . . ?
Rh4 C78 C79 C80 -179.5(10) . . . . ?
N6 C62 C63 C64 3(2) . . . . ?
N5 C55 C54 C53 0(2) . . . . ?
N8 C88 C87 C86 2(2) . . . . ?
N8 C84 C85 C86 5(2) . . . . ?
C74 C75 C76 C77 -1(3) . . . . ?
N7 C77 C76 C75 1(2) . . . . ?
C83 C78 C79 C80 0(2) . . . . ?
C83 C84 C85 C86 -173.3(15) . . . . ?
C67 C72 C73 C74 175.9(15) . . . . ?
C67 C72 C73 N7 -0.4(19) . . . . ?
C67 C72 C71 C70 0(2) . . . . ?
C56 C61 C60 C59 0(2) . . . . ?
C56 C61 C62 N6 -0.1(18) . . . . ?
C56 C61 C62 C63 177.1(14) . . . . ?
C78 C83 C82 C81 -2(2) . . . . ?
C78 C83 C84 N8 1.3(19) . . . . ?
C78 C83 C84 C85 179.8(14) . . . . ?
C55 N5 C51 C50 172.3(12) . . . . ?
C55 N5 C51 C52 -5(2) . . . . ?
C80 C81 C82 C83 1(2) . . . . ?
C64 C65 C66 N6 2(2) . . . . ?
C46 C45 C50 C49 3(2) . . . . ?
C46 C45 C50 C51 -174.0(13) . . . . ?
C46 C47 C48 C49 1(2) . . . . ?
C45 C46 C47 C48 2(2) . . . . ?
C45 C50 C49 C48 0(2) . . . . ?
C45 C50 C51 N5 2.7(18) . . . . ?
C45 C50 C51 C52 179.8(14) . . . . ?
C61 C56 C57 C58 -3(2) . . . . ?
C61 C60 C59 C58 0(2) . . . . ?
C61 C62 C63 C64 -174.1(14) . . . . ?
C72 C67 C68 C69 -4(2) . . . . ?
C88 N8 C84 C83 171.0(13) . . . . ?
C88 N8 C84 C85 -8(2) . . . . ?
C88 C87 C86 C85 -4(3) . . . . ?
C79 C80 C81 C82 0(2) . . . . ?
C75 C74 C73 N7 2(2) . . . . ?
C75 C74 C73 C72 -174.5(16) . . . . ?
C77 N7 C73 C74 -1(2) . . . . ?
C77 N7 C73 C72 175.5(13) . . . . ?
C81 C80 C79 C78 -1(2) . . . . ?
C60 C61 C62 N6 -174.4(13) . . . . ?
C60 C61 C62 C63 3(2) . . . . ?
C57 C56 C61 C60 2(2) . . . . ?
C57 C56 C61 C62 -172.7(12) . . . . ?
C57 C58 C59 C60 -2(2) . . . . ?
C73 C74 C75 C76 -1(3) . . . . ?
C73 N7 C77 C76 0(2) . . . . ?
C73 C72 C71 C70 176.4(15) . . . . ?
C59 C58 C57 C56 3(2) . . . . ?
C47 C46 C45 Rh3 176.6(12) . . . . ?
C47 C46 C45 C50 -4(2) . . . . ?
C47 C48 C49 C50 -2(2) . . . . ?
C53 C52 C51 N5 4(2) . . . . ?
C53 C52 C51 C50 -172.9(14) . . . . ?
C69 C70 C71 C72 -1(2) . . . . ?
C82 C83 C78 Rh4 -179.2(11) . . . . ?
C82 C83 C78 C79 1(2) . . . . ?
C82 C83 C84 N8 -174.1(14) . . . . ?
C82 C83 C84 C85 4(2) . . . . ?
C49 C50 C51 N5 -174.3(14) . . . . ?
C49 C50 C51 C52 3(2) . . . . ?
C68 C67 C72 C73 -174.0(13) . . . . ?
C68 C67 C72 C71 3(2) . . . . ?
C68 C69 C70 C71 0(2) . . . . ?
C52 C53 C54 C55 -1(2) . . . . ?
C62 N6 C66 C65 1(2) . . . . ?
C62 C61 C60 C59 174.0(14) . . . . ?
C65 C64 C63 C62 0(2) . . . . ?
C84 N8 C88 C87 4(2) . . . . ?
C84 C83 C78 Rh4 5.1(16) . . . . ?
C84 C83 C78 C79 -174.2(13) . . . . ?
C84 C83 C82 C81 173.6(14) . . . . ?
C84 C85 C86 C87 1(3) . . . . ?
C51 N5 C55 C54 3(2) . . . . ?
C51 C50 C49 C48 176.8(14) . . . . ?
C54 C53 C52 C51 -1(2) . . . . ?
C63 C64 C65 C66 -2(2) . . . . ?
C66 N6 C62 C61 174.2(13) . . . . ?
C66 N6 C62 C63 -3(2) . . . . ?
C70 C69 C68 C67 3(3) . . . . ?
C71 C72 C73 C74 -1(2) . . . . ?
C71 C72 C73 N7 -177.2(14) . . . . ?

loop_
_twin_individual_id
_twin_individual_mass_fraction_refined
1 0.44(8)
2 0.56(8)
